data_2214346
loop_
_publ_author_name
'Hou, Yan-Jun'
'Li, Bai-Yan'
'Yu, Ying-Hui'
'Sun, Zhi-Zhong'
'Hou, Guang-Feng'

_publ_section_title
<i>catena</i>-Poly[[diaquabis[(4-chlorophenylsulfinyl)acetato-\k<i>O</i>]zinc(II)]-\m-4,4'bipyridine-\k^2^<i>N</i>:<i>N</i>']
_journal_coeditor_code NG2270
_journal_issue 7
_journal_name_full 'Acta Crystallographica Section E'
_journal_page_first m1838
_journal_page_last m1838
_journal_paper_doi 10.1107/S1600536807025299
_journal_volume 63
_journal_year 2007
_chemical_formula_iupac '[Zn (C8 H6 Cl O3 S)2 (C10 H8 N2) (H2 O)2]'
_chemical_formula_moiety '(C10 H8 N2) (H2 O)2 (C8 H6 Cl O3 S)2 Zn'
_chemical_formula_sum 'C26 H24 Cl2 N2 O8 S2 Zn'
_chemical_formula_weight 692.86
_chemical_name_systematic
;
<i>catena</i>-Poly[[diaquabis[(4-chlorophenylsulfinyl)acetato-\k<i>O</i>]\
zinc(II)]-\m-4,4'-bipyridine-\k^2^<i>N</i>:<i>N</i>']
;
_space_group_IT_number 43
_symmetry_cell_setting orthorhombic
_symmetry_space_group_name_Hall 'F 2 -2d'
_symmetry_space_group_name_H-M 'F d d 2'
_atom_sites_solution_hydrogens geom
_atom_sites_solution_primary direct
_atom_sites_solution_secondary difmap
_cell_angle_alpha 90.00
_cell_angle_beta 90.00
_cell_angle_gamma 90.00
_cell_formula_units_Z 8
_cell_length_a 20.194(5)
_cell_length_b 25.528(8)
_cell_length_c 11.458(6)
_cell_measurement_reflns_used 12841
_cell_measurement_temperature 293(2)
_cell_measurement_theta_max 54.90
_cell_measurement_theta_min 6.30
_cell_volume 5907(4)
_computing_cell_refinement RAPID-AUTO
_computing_data_collection 'RAPID-AUTO (Rigaku, 1998)'
_computing_data_reduction 'CrystalStructure (Molecular Structure Corporation &Rigaku, 2002)'
_computing_molecular_graphics 'SHELXTL (Sheldrick, 1997b)'
_computing_publication_material SHELXL97
_computing_structure_refinement 'SHELXL97 (Sheldrick, 1997a)'
_computing_structure_solution 'SHELXS97 (Sheldrick, 1997a)'
_diffrn_ambient_temperature 293(2)
_diffrn_measured_fraction_theta_full 0.998
_diffrn_measured_fraction_theta_max 0.998
_diffrn_measurement_device_type 'Rigaku R-AXIS RAPID'
_diffrn_measurement_method \w
_diffrn_radiation_monochromator graphite
_diffrn_radiation_source 'fine-focus sealed tube'
_diffrn_radiation_type MoK\a
_diffrn_radiation_wavelength 0.71073
_diffrn_reflns_av_R_equivalents 0.0242
_diffrn_reflns_av_sigmaI/netI 0.0241
_diffrn_reflns_limit_h_max 26
_diffrn_reflns_limit_h_min -26
_diffrn_reflns_limit_k_max 31
_diffrn_reflns_limit_k_min -33
_diffrn_reflns_limit_l_max 12
_diffrn_reflns_limit_l_min -14
_diffrn_reflns_number 14000
_diffrn_reflns_theta_full 27.45
_diffrn_reflns_theta_max 27.45
_diffrn_reflns_theta_min 3.15
_diffrn_standards_decay_% 0
_diffrn_standards_interval_count 0
_diffrn_standards_interval_time 0
_diffrn_standards_number 0
_exptl_absorpt_coefficient_mu 1.204
_exptl_absorpt_correction_T_max 0.8043
_exptl_absorpt_correction_T_min 0.7381
_exptl_absorpt_correction_type multi-scan
_exptl_absorpt_process_details '(ABSCOR; Higashi, 1995)'
_exptl_crystal_colour colorless
_exptl_crystal_density_diffrn 1.558
_exptl_crystal_density_method 'not measured'
_exptl_crystal_description block
_exptl_crystal_F_000 2832
_exptl_crystal_size_max 0.27
_exptl_crystal_size_mid 0.25
_exptl_crystal_size_min 0.19
_refine_diff_density_max 0.281
_refine_diff_density_min -0.173
_refine_ls_abs_structure_details 'Flack (1983), from 1371 Friedel pairs'
_refine_ls_abs_structure_Flack 0.017(8)
_refine_ls_extinction_method none
_refine_ls_goodness_of_fit_ref 1.055
_refine_ls_hydrogen_treatment constr
_refine_ls_matrix_type full
_refine_ls_number_parameters 188
_refine_ls_number_reflns 3142
_refine_ls_number_restraints 1
_refine_ls_restrained_S_all 1.055
_refine_ls_R_factor_all 0.0267
_refine_ls_R_factor_gt 0.0241
_refine_ls_shift/su_max 0.001
_refine_ls_shift/su_mean 0.000
_refine_ls_structure_factor_coef Fsqd
_refine_ls_weighting_details 'calc w=1/[\s^2^(Fo^2^)+(0.0385P)^2^+0.7396P] where P=(Fo^2^+2Fc^2^)/3'
_refine_ls_weighting_scheme calc
_refine_ls_wR_factor_gt 0.0603
_refine_ls_wR_factor_ref 0.0618
_reflns_number_gt 2962
_reflns_number_total 3142
_reflns_threshold_expression I>2sigma(I)
_cod_data_source_file ng2270.cif
_cod_data_source_block I
_cod_depositor_comments
;
The following automatic conversions were performed:
'_symmetry_cell_setting' value 'Orthorhombic' changed to 'orthorhombic'
according to '/home/saulius/struct/CIF-dictionaries/cif_core.dic'
dictionary named 'cif_core.dic' version 2.4.1 from 2010-06-29.

Automatic conversion script
Id: cif_fix_enum 1527 2010-12-29 10:47:43Z saulius 

The following automatic conversions were performed:

'_symmetry_cell_setting' value 'Orthorhombic' changed to
'orthorhombic' according to
/home/saulius/struct/CIF-dictionaries/cif_core.dic dictionary named
'cif_core.dic' version 2.4.1 from 2010-06-29.

Automatic conversion script
Id: cif_fix_values 1715 2011-07-08 13:25:40Z adriana 
;
_cod_database_code 2214346
_cod_database_fobs_code 2214346

loop_
_symmetry_equiv_pos_as_xyz
'x, y, z'
'-x, -y, z'
'x+1/4, -y+1/4, z+1/4'
'-x+1/4, y+1/4, z+1/4'
'x, y+1/2, z+1/2'
'-x, -y+1/2, z+1/2'
'x+1/4, -y+3/4, z+3/4'
'-x+1/4, y+3/4, z+3/4'
'x+1/2, y, z+1/2'
'-x+1/2, -y, z+1/2'
'x+3/4, -y+1/4, z+3/4'
'-x+3/4, y+1/4, z+3/4'
'x+1/2, y+1/2, z'
'-x+1/2, -y+1/2, z'
'x+3/4, -y+3/4, z+1/4'
'-x+3/4, y+3/4, z+1/4'

loop_
_atom_site_type_symbol
_atom_site_label
_atom_site_fract_x
_atom_site_fract_y
_atom_site_fract_z
_atom_site_U_iso_or_equiv
_atom_site_adp_type
_atom_site_calc_flag
_atom_site_refinement_flags
_atom_site_occupancy
C C1 0.02754(11) 0.72498(7) 0.2397(2) 0.0334(5) Uani d . 1
C C2 0.06452(12) 0.70605(8) 0.1464(2) 0.0413(5) Uani d . 1
H H1 0.0606 0.7211 0.0729 0.050 Uiso calc R 1
C C3 0.10706(13) 0.66457(8) 0.1647(2) 0.0487(6) Uani d . 1
H H2 0.1336 0.6521 0.1045 0.058 Uiso calc R 1
C C4 0.10952(13) 0.64206(9) 0.2733(3) 0.0505(6) Uani d . 1
C C5 0.07313(15) 0.66025(11) 0.3662(3) 0.0561(7) Uani d . 1
H H3 0.0760 0.6444 0.4391 0.067 Uiso calc R 1
C C6 0.03208(14) 0.70286(10) 0.3482(2) 0.0485(6) Uani d . 1
H H4 0.0076 0.7165 0.4099 0.058 Uiso calc R 1
C C7 0.02983(10) 0.82874(7) 0.1969(2) 0.0374(4) Uani d . 1
H H5 0.0576 0.8306 0.2658 0.045 Uiso calc R 1
H H6 0.0579 0.8213 0.1302 0.045 Uiso calc R 1
C C8 -0.00572(11) 0.88119(7) 0.17876(17) 0.0337(5) Uani d . 1
C C9 0.01985(13) 1.04164(8) 0.4480(2) 0.0437(5) Uani d . 1
H H7 0.0347 1.0708 0.4071 0.052 Uiso calc R 1
C C10 0.01934(16) 1.04353(10) 0.5687(2) 0.0489(6) Uani d . 1
H H8 0.0319 1.0739 0.6075 0.059 Uiso calc R 1
C C11 0.0000 1.0000 0.6309(3) 0.0347(8) Uani d S 1
C C12 0.0000 1.0000 0.7607(3) 0.0380(8) Uani d S 1
C C13 0.03379(13) 0.96210(9) 0.8246(2) 0.0416(5) Uani d . 1
H H9 0.0567 0.9357 0.7861 0.050 Uiso calc R 1
C C14 0.03333(11) 0.96369(8) 0.9447(2) 0.0405(5) Uani d . 1
H H10 0.0572 0.9384 0.9852 0.049 Uiso calc R 1
Cl Cl1 0.16118(5) 0.58797(3) 0.29340(12) 0.0958(3) Uani d . 1
N N1 0.0000 1.0000 0.3880(2) 0.0313(6) Uani d S 1
N N2 0.0000 1.0000 1.0064(2) 0.0342(6) Uani d S 1
O O1 -0.06247(10) 0.78794(6) 0.32997(18) 0.0598(5) Uani d . 1
O O2 -0.06317(9) 0.88029(6) 0.14055(18) 0.0539(5) Uani d . 1
O O3 0.02837(7) 0.92075(5) 0.20348(13) 0.0352(3) Uani d . 1
O O4 0.10101(7) 1.02337(5) 0.19763(13) 0.0378(3) Uani d . 1
H H12 0.1242 1.0061 0.1491 0.057 Uiso d R 1
H H11 0.0997 1.0558 0.1805 0.057 Uiso d R 1
S S1 -0.03021(3) 0.777363(17) 0.21386(5) 0.03840(13) Uani d . 1
Zn Zn1 0.0000 1.0000 0.198249(18) 0.02787(8) Uani d S 1

loop_
_atom_site_aniso_label
_atom_site_aniso_U_11
_atom_site_aniso_U_22
_atom_site_aniso_U_33
_atom_site_aniso_U_12
_atom_site_aniso_U_13
_atom_site_aniso_U_23
C1 0.0359(11) 0.0260(8) 0.0384(13) -0.0028(7) 0.0043(8) 0.0004(8)
C2 0.0475(13) 0.0375(10) 0.0390(11) 0.0028(9) 0.0112(9) 0.0060(9)
C3 0.0496(14) 0.0409(11) 0.0557(14) 0.0050(10) 0.0141(11) -0.0017(11)
C4 0.0435(13) 0.0381(11) 0.0700(17) 0.0048(10) -0.0043(11) 0.0100(11)
C5 0.0664(18) 0.0572(14) 0.0446(14) 0.0015(13) 0.0001(12) 0.0200(12)
C6 0.0589(15) 0.0509(13) 0.0359(12) 0.0054(11) 0.0088(10) 0.0043(11)
C7 0.0373(10) 0.0271(8) 0.0478(12) -0.0029(7) 0.0039(10) -0.0011(9)
C8 0.0440(12) 0.0287(8) 0.0282(14) 0.0033(8) 0.0010(9) -0.0018(8)
C9 0.0696(15) 0.0359(10) 0.0255(11) -0.0108(10) -0.0049(10) 0.0047(9)
C10 0.0792(18) 0.0401(12) 0.0274(12) -0.0121(12) -0.0103(11) -0.0014(10)
C11 0.046(2) 0.0390(19) 0.0190(18) 0.0008(12) 0.000 0.000
C12 0.045(2) 0.043(2) 0.027(2) -0.0058(13) 0.000 0.000
C13 0.0551(14) 0.0442(12) 0.0255(11) 0.0101(10) 0.0047(9) -0.0012(9)
C14 0.0498(13) 0.0422(11) 0.0295(12) 0.0099(9) 0.0011(10) 0.0037(9)
Cl1 0.0835(6) 0.0675(5) 0.1364(9) 0.0378(5) -0.0058(6) 0.0273(5)
N1 0.0389(16) 0.0346(14) 0.0204(15) 0.0012(9) 0.000 0.000
N2 0.0429(17) 0.0363(15) 0.0233(15) -0.0023(10) 0.000 0.000
O1 0.0569(11) 0.0459(9) 0.0766(13) 0.0038(8) 0.0336(10) -0.0001(9)
O2 0.0546(11) 0.0341(7) 0.0729(12) 0.0044(7) -0.0229(9) -0.0095(8)
O3 0.0453(8) 0.0272(6) 0.0333(8) 0.0002(5) -0.0010(7) -0.0007(6)
O4 0.0391(8) 0.0364(6) 0.0380(8) 0.0041(6) 0.0044(6) 0.0040(6)
S1 0.0353(3) 0.0278(2) 0.0521(3) -0.00156(18) 0.0019(2) -0.0024(2)
Zn1 0.03723(16) 0.02579(13) 0.02058(13) 0.00031(13) 0.000 0.000

loop_
_atom_type_symbol
_atom_type_description
_atom_type_scat_dispersion_real
_atom_type_scat_dispersion_imag
_atom_type_scat_source
C C 0.0033 0.0016 'International Tables Vol C Tables 4.2.6.8 and 6.1.1.4'
H H 0.0000 0.0000 'International Tables Vol C Tables 4.2.6.8 and 6.1.1.4'
N N 0.0061 0.0033 'International Tables Vol C Tables 4.2.6.8 and 6.1.1.4'
O O 0.0106 0.0060 'International Tables Vol C Tables 4.2.6.8 and 6.1.1.4'
S S 0.1246 0.1234 'International Tables Vol C Tables 4.2.6.8 and 6.1.1.4'
Cl Cl 0.1484 0.1585 'International Tables Vol C Tables 4.2.6.8 and 6.1.1.4'
Zn Zn 0.2839 1.4301 'International Tables Vol C Tables 4.2.6.8 and 6.1.1.4'

loop_
_geom_angle_atom_site_label_1
_geom_angle_atom_site_label_2
_geom_angle_atom_site_label_3
_geom_angle_site_symmetry_1
_geom_angle_site_symmetry_3
_geom_angle
C6 C1 C2 . . 121.2(2)
C6 C1 S1 . . 119.95(18)
C2 C1 S1 . . 118.72(18)
C3 C2 C1 . . 119.0(2)
C3 C2 H1 . . 120.5
C1 C2 H1 . . 120.5
C4 C3 C2 . . 118.8(2)
C4 C3 H2 . . 120.6
C2 C3 H2 . . 120.6
C3 C4 C5 . . 122.8(2)
C3 C4 Cl1 . . 118.2(2)
C5 C4 Cl1 . . 119.0(2)
C4 C5 C6 . . 118.1(2)
C4 C5 H3 . . 121.0
C6 C5 H3 . . 121.0
C1 C6 C5 . . 120.0(2)
C1 C6 H4 . . 120.0
C5 C6 H4 . . 120.0
C8 C7 S1 . . 109.64(15)
C8 C7 H5 . . 109.7
S1 C7 H5 . . 109.7
C8 C7 H6 . . 109.7
S1 C7 H6 . . 109.7
H5 C7 H6 . . 108.2
O2 C8 O3 . . 127.44(18)
O2 C8 C7 . . 118.01(18)
O3 C8 C7 . . 114.54(18)
N1 C9 C10 . . 122.9(2)
N1 C9 H7 . . 118.6
C10 C9 H7 . . 118.6
C11 C10 C9 . . 119.4(2)
C11 C10 H8 . . 120.3
C9 C10 H8 . . 120.3
C10 C11 C10 . 2_575 117.7(3)
C10 C11 C12 . . 121.16(16)
C10 C11 C12 2_575 . 121.16(16)
C13 C12 C13 2_575 . 116.5(3)
C13 C12 C11 2_575 . 121.74(16)
C13 C12 C11 . . 121.74(16)
C14 C13 C12 . . 120.1(2)
C14 C13 H9 . . 119.9
C12 C13 H9 . . 119.9
N2 C14 C13 . . 123.3(2)
N2 C14 H10 . . 118.4
C13 C14 H10 . . 118.4
C9 N1 C9 . 2_575 117.6(3)
C9 N1 Zn1 . . 121.18(14)
C9 N1 Zn1 2_575 . 121.18(14)
C14 N2 C14 2_575 . 116.6(3)
C14 N2 Zn1 2_575 1_556 121.68(14)
C14 N2 Zn1 . 1_556 121.68(14)
C8 O3 Zn1 . . 128.19(13)
Zn1 O4 H12 . . 112.7
Zn1 O4 H11 . . 104.1
H12 O4 H11 . . 111.7
O1 S1 C7 . . 104.88(11)
O1 S1 C1 . . 105.59(11)
C7 S1 C1 . . 97.06(10)
O3 Zn1 O3 2_575 . 176.74(8)
O3 Zn1 O4 2_575 . 89.52(6)
O3 Zn1 O4 . . 90.50(6)
O3 Zn1 O4 2_575 2_575 90.50(6)
O3 Zn1 O4 . 2_575 89.52(6)
O4 Zn1 O4 . 2_575 179.62(8)
O3 Zn1 N1 2_575 . 88.37(4)
O3 Zn1 N1 . . 88.37(4)
O4 Zn1 N1 . . 90.19(4)
O4 Zn1 N1 2_575 . 90.19(4)
O3 Zn1 N2 2_575 1_554 91.63(4)
O3 Zn1 N2 . 1_554 91.63(4)
O4 Zn1 N2 . 1_554 89.81(4)
O4 Zn1 N2 2_575 1_554 89.81(4)
N1 Zn1 N2 . 1_554 180.0000(10)

loop_
_geom_bond_atom_site_label_1
_geom_bond_atom_site_label_2
_geom_bond_site_symmetry_2
_geom_bond_distance
C1 C6 . 1.369(3)
C1 C2 . 1.390(3)
C1 S1 . 1.799(2)
C2 C3 . 1.380(3)
C2 H1 . 0.9300
C3 C4 . 1.371(4)
C3 H2 . 0.9300
C4 C5 . 1.374(4)
C4 Cl1 . 1.746(2)
C5 C6 . 1.383(4)
C5 H3 . 0.9300
C6 H4 . 0.9300
C7 C8 . 1.533(3)
C7 S1 . 1.797(2)
C7 H5 . 0.9700
C7 H6 . 0.9700
C8 O2 . 1.240(3)
C8 O3 . 1.255(2)
C9 N1 . 1.328(3)
C9 C10 . 1.385(4)
C9 H7 . 0.9300
C10 C11 . 1.376(3)
C10 H8 . 0.9300
C11 C10 2_575 1.376(3)
C11 C12 . 1.487(3)
C12 C13 2_575 1.392(3)
C12 C13 . 1.392(3)
C13 C14 . 1.377(3)
C13 H9 . 0.9300
C14 N2 . 1.346(3)
C14 H10 . 0.9300
N1 C9 2_575 1.328(3)
N1 Zn1 . 2.174(3)
N2 C14 2_575 1.346(3)
N2 Zn1 1_556 2.198(3)
O1 S1 . 1.5057(19)
O3 Zn1 . 2.1036(14)
O4 Zn1 . 2.1254(15)
O4 H12 . 0.8499
O4 H11 . 0.8500
Zn1 O3 2_575 2.1036(14)
Zn1 O4 2_575 2.1254(15)
Zn1 N2 1_554 2.198(3)

loop_
_geom_hbond_atom_site_label_D
_geom_hbond_atom_site_label_H
_geom_hbond_atom_site_label_A
_geom_hbond_site_symmetry_A
_geom_hbond_distance_DH
_geom_hbond_distance_HA
_geom_hbond_distance_DA
_geom_hbond_angle_DHA
O4 H12 O1 7_564 0.85 1.88 2.706(2) 164.0
O4 H12 S1 7_564 0.85 2.99 3.8217(18) 165.3
O4 H11 O2 2_575 0.85 1.85 2.657(2) 158.1
